data_2224328
loop_
_publ_author_name
'Gunasekaran, B.'
'Kathiravan, S.'
'Raghunathan, R.'
'Manivannan, V.'

_publ_section_title
4'-Ferrocenyl-1'-methylacenapthylene-1-spiro-2'-pyrrolidine-3'-spiro-2''-indane-2,1'',3''(1<i>H</i>)-trione
_journal_coeditor_code IS2493
_journal_issue 12
_journal_name_full 'Acta Crystallographica Section E'
_journal_page_first m1673
_journal_paper_doi 10.1107/S1600536809049629
_journal_volume 65
_journal_year 2009
_chemical_formula_iupac '[Fe (C5 H5) (C29 H20 N O3)]'
_chemical_formula_moiety 'C34 H25 Fe N O3'
_chemical_formula_sum 'C34 H25 Fe N O3'
_chemical_formula_weight 551.40
_chemical_name_systematic
;
4'-Ferrocenyl-1'-methylacenapthylene-1-spiro-2'-pyrrolidine-3'-
spiro-2''-indane-2,1'',3''(1<i>H</i>)-trione
;
_space_group_IT_number 14
_symmetry_cell_setting monoclinic
_symmetry_space_group_name_Hall '-P 2ybc'
_symmetry_space_group_name_H-M 'P 1 21/c 1'
_atom_sites_solution_hydrogens geom
_atom_sites_solution_primary direct
_atom_sites_solution_secondary difmap
_cell_angle_alpha 90.00
_cell_angle_beta 103.432(2)
_cell_angle_gamma 90.00
_cell_formula_units_Z 4
_cell_length_a 12.5511(10)
_cell_length_b 10.8633(9)
_cell_length_c 19.2099(16)
_cell_measurement_reflns_used 9589
_cell_measurement_temperature 293(2)
_cell_measurement_theta_max 28.65
_cell_measurement_theta_min 2.22
_cell_volume 2547.6(4)
_computing_cell_refinement 'SAINT (Bruker, 2004)'
_computing_data_collection 'APEX2 (Bruker, 2004)'
_computing_data_reduction 'SAINT (Bruker, 2004)'
_computing_molecular_graphics 'PLATON (Spek, 2009)'
_computing_publication_material 'SHELXL97 (Sheldrick, 2008)'
_computing_structure_refinement 'SHELXL97 (Sheldrick, 2008)'
_computing_structure_solution 'SHELXS97 (Sheldrick, 2008)'
_diffrn_ambient_temperature 293(2)
_diffrn_detector_area_resol_mean 0
_diffrn_measured_fraction_theta_full 0.999
_diffrn_measured_fraction_theta_max 0.999
_diffrn_measurement_device_type 'Bruker Kappa APEXII CCD'
_diffrn_measurement_method '\f and \w'
_diffrn_radiation_monochromator graphite
_diffrn_radiation_source 'fine-focus sealed tube'
_diffrn_radiation_type MoK\a
_diffrn_radiation_wavelength 0.71073
_diffrn_reflns_av_R_equivalents 0.0307
_diffrn_reflns_av_sigmaI/netI 0.0265
_diffrn_reflns_limit_h_max 17
_diffrn_reflns_limit_h_min -17
_diffrn_reflns_limit_k_max 14
_diffrn_reflns_limit_k_min -14
_diffrn_reflns_limit_l_max 26
_diffrn_reflns_limit_l_min -26
_diffrn_reflns_number 30734
_diffrn_reflns_theta_full 29.00
_diffrn_reflns_theta_max 29.00
_diffrn_reflns_theta_min 2.17
_diffrn_standards_interval_count 0
_diffrn_standards_interval_time 0
_exptl_absorpt_coefficient_mu 0.630
_exptl_absorpt_correction_T_max 0.9105
_exptl_absorpt_correction_T_min 0.8600
_exptl_absorpt_correction_type multi-scan
_exptl_absorpt_process_details '(<i>SADABS</i>; Sheldrick, 1996)'
_exptl_crystal_colour colourless
_exptl_crystal_density_diffrn 1.438
_exptl_crystal_density_method 'not measured'
_exptl_crystal_description block
_exptl_crystal_F_000 1144
_exptl_crystal_size_max 0.25
_exptl_crystal_size_mid 0.20
_exptl_crystal_size_min 0.15
_refine_diff_density_max 0.487
_refine_diff_density_min -0.425
_refine_ls_extinction_method none
_refine_ls_goodness_of_fit_ref 1.019
_refine_ls_hydrogen_treatment constr
_refine_ls_matrix_type full
_refine_ls_number_parameters 353
_refine_ls_number_reflns 6771
_refine_ls_number_restraints 5
_refine_ls_restrained_S_all 1.019
_refine_ls_R_factor_all 0.0574
_refine_ls_R_factor_gt 0.0402
_refine_ls_shift/su_max 0.007
_refine_ls_shift/su_mean 0.000
_refine_ls_structure_factor_coef Fsqd
_refine_ls_weighting_details 'calc w=1/[\s^2^(Fo^2^)+(0.0687P)^2^+0.7386P] where P=(Fo^2^+2Fc^2^)/3'
_refine_ls_weighting_scheme calc
_refine_ls_wR_factor_gt 0.1107
_refine_ls_wR_factor_ref 0.1244
_reflns_number_gt 5179
_reflns_number_total 6771
_reflns_threshold_expression I>2\s(I)
_cod_data_source_file is2493.cif
_cod_data_source_block I
_cod_depositor_comments
;
The following automatic conversions were performed:
'_symmetry_cell_setting' value 'Monoclinic' changed to 'monoclinic'
according to '/home/saulius/struct/CIF-dictionaries/cif_core.dic'
dictionary named 'cif_core.dic' version 2.4.1 from
2010-06-29.

'_geom_hbond_publ_flag' value 'Y' changed to 'y' according to
'/home/saulius/struct/CIF-dictionaries/cif_core.dic' dictionary named
'cif_core.dic' version 2.4.1 from 2010-06-29 (3 times).

Automatic conversion script
Id: cif_fix_enum 1527 2010-12-29 10:47:43Z saulius 

The following automatic conversions were performed:

'_symmetry_cell_setting' value 'Monoclinic' changed to 'monoclinic'
according to /home/saulius/struct/CIF-dictionaries/cif_core.dic
dictionary named 'cif_core.dic' version 2.4.1 from
2010-06-29.

'_geom_hbond_publ_flag' value 'Y' changed to 'y'
according to /home/saulius/struct/CIF-dictionaries/cif_core.dic
dictionary named 'cif_core.dic' version 2.4.1 from 2010-06-29 (3
times).

Automatic conversion script
Id: cif_fix_values 1715 2011-07-08 13:25:40Z adriana 
;
_cod_original_sg_symbol_H-M 'P 21/c'
_cod_database_code 2224328
_cod_database_fobs_code 2224328

loop_
_symmetry_equiv_pos_as_xyz
'x, y, z'
'-x, y+1/2, -z+1/2'
'-x, -y, -z'
'x, -y-1/2, z-1/2'

loop_
_atom_site_type_symbol
_atom_site_label
_atom_site_fract_x
_atom_site_fract_y
_atom_site_fract_z
_atom_site_U_iso_or_equiv
_atom_site_adp_type
_atom_site_calc_flag
_atom_site_refinement_flags
_atom_site_occupancy
_atom_site_disorder_assembly
_atom_site_disorder_group
C C1 0.26851(13) 0.32057(15) 0.96632(9) 0.0302(3) Uani d . 1 . .
C C2 0.22528(13) 0.22624(14) 0.90588(9) 0.0292(3) Uani d . 1 . .
C C3 0.33376(13) 0.19055(16) 0.88341(10) 0.0340(4) Uani d . 1 . .
H H3 0.3493 0.2559 0.8520 0.041 Uiso calc R 1 . .
C C4 0.42067(15) 0.1988(2) 0.95383(11) 0.0453(5) Uani d . 1 . .
H H4A 0.4450 0.1171 0.9709 0.054 Uiso calc R 1 . .
H H4B 0.4835 0.2453 0.9472 0.054 Uiso calc R 1 . .
C C5 0.29193(15) 0.45044(16) 0.93572(10) 0.0360(4) Uani d . 1 . .
C C6 0.23280(15) 0.54421(16) 0.96773(10) 0.0386(4) Uani d . 1 . .
C C7 0.23105(19) 0.67074(18) 0.96368(12) 0.0508(5) Uani d . 1 . .
H H7 0.2661 0.7123 0.9330 0.061 Uiso calc R 1 . .
C C8 0.1748(2) 0.7348(2) 1.00733(14) 0.0597(6) Uani d . 1 . .
H H8 0.1727 0.8203 1.0052 0.072 Uiso calc R 1 . .
C C9 0.12269(18) 0.6759(2) 1.05296(13) 0.0542(5) Uani d . 1 . .
H H9 0.0864 0.7222 1.0810 0.065 Uiso calc R 1 . .
C C10 0.12281(15) 0.54626(19) 1.05833(10) 0.0414(4) Uani d . 1 . .
C C11 0.07709(17) 0.4733(2) 1.10488(11) 0.0476(5) Uani d . 1 . .
H H11 0.0369 0.5101 1.1343 0.057 Uiso calc R 1 . .
C C12 0.09210(17) 0.3485(2) 1.10665(10) 0.0479(5) Uani d . 1 . .
H H12 0.0617 0.3020 1.1378 0.057 Uiso calc R 1 . .
C C13 0.15220(16) 0.28747(18) 1.06292(10) 0.0418(4) Uani d . 1 . .
H H13 0.1628 0.2028 1.0664 0.050 Uiso calc R 1 . .
C C14 0.19421(13) 0.35462(15) 1.01581(9) 0.0321(3) Uani d . 1 . .
C C15 0.17929(15) 0.48339(15) 1.01399(10) 0.0340(4) Uani d . 1 . .
C C16 0.13789(14) 0.27455(16) 0.84251(9) 0.0365(4) Uani d . 1 . .
C C17 0.04269(13) 0.19062(16) 0.82985(9) 0.0333(3) Uani d . 1 . .
C C18 -0.05434(16) 0.1963(2) 0.77759(11) 0.0457(5) Uani d . 1 . .
H H18 -0.0663 0.2577 0.7429 0.055 Uiso calc R 1 . .
C C19 -0.13250(17) 0.1074(2) 0.77898(13) 0.0557(6) Uani d . 1 . .
H H19 -0.1978 0.1081 0.7441 0.067 Uiso calc R 1 . .
C C20 -0.11559(18) 0.0177(2) 0.83102(14) 0.0560(6) Uani d . 1 . .
H H20 -0.1703 -0.0401 0.8310 0.067 Uiso calc R 1 . .
C C21 -0.01942(17) 0.01133(18) 0.88323(12) 0.0459(5) Uani d . 1 . .
H H21 -0.0084 -0.0495 0.9182 0.055 Uiso calc R 1 . .
C C22 0.06043(13) 0.09933(15) 0.88157(9) 0.0321(3) Uani d . 1 . .
C C23 0.16939(13) 0.11364(14) 0.93040(9) 0.0297(3) Uani d . 1 . .
C C24 0.44333(17) 0.3360(2) 1.05712(11) 0.0503(5) Uani d . 1 . .
H H24A 0.4762 0.3974 1.0328 0.075 Uiso calc R 1 . .
H H24B 0.4996 0.2850 1.0854 0.075 Uiso calc R 1 . .
H H24C 0.4032 0.3754 1.0878 0.075 Uiso calc R 1 . .
C C25 0.32820(14) 0.07159(16) 0.84323(10) 0.0343(4) Uani d . 1 . .
C C26 0.34818(15) -0.05036(17) 0.87150(11) 0.0391(4) Uani d . 1 . .
H H26 0.3681 -0.0714 0.9197 0.047 Uiso calc R 1 . .
C C27 0.33237(16) -0.13339(19) 0.81320(12) 0.0491(5) Uani d . 1 . .
H H27 0.3406 -0.2184 0.8166 0.059 Uiso calc R 1 . .
C C28 0.30209(18) -0.0657(2) 0.74947(12) 0.0555(6) Uani d . 1 . .
H H28 0.2866 -0.0981 0.7034 0.067 Uiso calc R 1 . .
C C29 0.29919(16) 0.0608(2) 0.76739(11) 0.0460(5) Uani d . 1 . .
H H29 0.2814 0.1256 0.7351 0.055 Uiso calc R 1 . .
C C30 0.5872(2) 0.0968(3) 0.8343(2) 0.0886(8) Uani d U 1 . .
H H30 0.5913 0.1709 0.8591 0.106 Uiso calc R 1 . .
C C31 0.60864(19) -0.0238(4) 0.86344(15) 0.0864(8) Uani d U 1 . .
H H31 0.6298 -0.0450 0.9116 0.104 Uiso calc R 1 . .
C C32 0.5917(2) -0.1012(3) 0.8066(3) 0.0876(9) Uani d U 1 . .
H H32 0.6000 -0.1863 0.8098 0.105 Uiso calc R 1 . .
C C33 0.5625(3) -0.0405(5) 0.7471(2) 0.0943(11) Uani d . 1 . .
H H33 0.5464 -0.0756 0.7017 0.113 Uiso calc R 1 . .
C C34 0.5589(2) 0.0793(4) 0.7605(2) 0.0915(10) Uani d U 1 . .
H H34 0.5405 0.1411 0.7264 0.110 Uiso calc R 1 . .
N N1 0.36930(11) 0.26055(14) 1.00483(8) 0.0358(3) Uani d . 1 . .
O O1 0.14436(15) 0.36625(16) 0.80913(10) 0.0759(6) Uani d . 1 . .
O O2 0.20805(11) 0.04640(12) 0.97995(7) 0.0436(3) Uani d . 1 . .
O O3 0.35663(13) 0.46876(13) 0.89941(8) 0.0510(4) Uani d . 1 . .
Fe Fe1 0.45199(2) -0.00912(2) 0.806961(13) 0.03531(9) Uani d . 1 . .

loop_
_atom_site_aniso_label
_atom_site_aniso_U_11
_atom_site_aniso_U_22
_atom_site_aniso_U_33
_atom_site_aniso_U_12
_atom_site_aniso_U_13
_atom_site_aniso_U_23
C1 0.0306(8) 0.0266(7) 0.0349(8) -0.0055(6) 0.0108(6) -0.0020(6)
C2 0.0278(7) 0.0257(7) 0.0342(8) -0.0027(6) 0.0078(6) 0.0010(6)
C3 0.0289(8) 0.0335(8) 0.0415(9) -0.0044(6) 0.0117(7) -0.0050(7)
C4 0.0284(8) 0.0521(11) 0.0529(11) -0.0009(8) 0.0045(8) -0.0171(9)
C5 0.0391(9) 0.0308(8) 0.0393(9) -0.0104(7) 0.0116(7) -0.0027(7)
C6 0.0423(10) 0.0289(8) 0.0449(10) -0.0046(7) 0.0108(8) -0.0014(7)
C7 0.0611(13) 0.0298(9) 0.0626(13) -0.0047(9) 0.0169(11) 0.0026(9)
C8 0.0671(15) 0.0317(10) 0.0778(16) 0.0063(10) 0.0115(13) -0.0067(10)
C9 0.0543(12) 0.0457(11) 0.0622(13) 0.0101(10) 0.0125(11) -0.0164(10)
C10 0.0364(9) 0.0442(10) 0.0423(10) 0.0023(8) 0.0066(8) -0.0095(8)
C11 0.0419(10) 0.0632(13) 0.0402(10) -0.0003(9) 0.0149(8) -0.0129(9)
C12 0.0488(11) 0.0607(13) 0.0382(10) -0.0118(9) 0.0185(9) -0.0017(9)
C13 0.0462(10) 0.0399(10) 0.0417(10) -0.0075(8) 0.0150(8) 0.0011(8)
C14 0.0306(8) 0.0330(8) 0.0334(8) -0.0050(6) 0.0086(7) -0.0032(6)
C15 0.0339(8) 0.0328(8) 0.0348(9) -0.0019(7) 0.0071(7) -0.0031(6)
C16 0.0365(9) 0.0344(9) 0.0380(9) -0.0007(7) 0.0071(7) 0.0040(7)
C17 0.0310(8) 0.0348(8) 0.0341(8) 0.0018(7) 0.0075(7) -0.0043(7)
C18 0.0399(10) 0.0514(11) 0.0414(10) 0.0067(8) 0.0004(8) -0.0048(9)
C19 0.0355(10) 0.0652(14) 0.0583(13) -0.0017(10) -0.0056(9) -0.0146(11)
C20 0.0367(10) 0.0562(13) 0.0714(16) -0.0166(9) 0.0050(10) -0.0085(11)
C21 0.0401(10) 0.0406(10) 0.0562(12) -0.0121(8) 0.0097(9) -0.0005(8)
C22 0.0296(8) 0.0305(8) 0.0362(8) -0.0026(6) 0.0079(7) -0.0049(6)
C23 0.0296(7) 0.0246(7) 0.0353(8) -0.0028(6) 0.0084(6) -0.0017(6)
C24 0.0435(11) 0.0518(11) 0.0492(11) -0.0111(9) -0.0020(9) -0.0137(9)
C25 0.0280(8) 0.0350(8) 0.0391(9) 0.0007(7) 0.0064(7) -0.0053(7)
C26 0.0355(9) 0.0358(9) 0.0488(10) -0.0018(7) 0.0155(8) -0.0017(8)
C27 0.0401(10) 0.0396(10) 0.0680(14) -0.0024(8) 0.0135(10) -0.0158(10)
C28 0.0451(11) 0.0648(14) 0.0506(12) 0.0027(10) -0.0008(9) -0.0256(11)
C29 0.0389(10) 0.0539(12) 0.0401(10) 0.0084(9) -0.0010(8) -0.0064(9)
C30 0.0441(13) 0.0844(13) 0.148(2) -0.0253(12) 0.0450(16) -0.0605(15)
C31 0.0293(10) 0.179(2) 0.0490(12) -0.0047(16) 0.0056(10) 0.0330(12)
C32 0.0522(15) 0.0571(12) 0.166(3) 0.0133(12) 0.0508(19) 0.0076(16)
C33 0.077(2) 0.141(3) 0.081(2) -0.015(2) 0.0515(19) -0.029(2)
C34 0.0549(15) 0.114(3) 0.1110(17) 0.0018(16) 0.0296(16) 0.0689(17)
N1 0.0302(7) 0.0357(7) 0.0395(8) -0.0041(6) 0.0041(6) -0.0068(6)
O1 0.0702(11) 0.0640(11) 0.0797(12) -0.0189(9) -0.0106(9) 0.0421(9)
O2 0.0469(7) 0.0342(6) 0.0447(7) -0.0056(6) 0.0003(6) 0.0102(6)
O3 0.0604(9) 0.0424(7) 0.0608(9) -0.0197(7) 0.0351(8) -0.0063(6)
Fe1 0.03380(15) 0.04039(16) 0.03252(15) 0.00359(10) 0.00929(10) -0.00137(10)

loop_
_atom_type_symbol
_atom_type_description
_atom_type_scat_dispersion_real
_atom_type_scat_dispersion_imag
_atom_type_scat_source
C C 0.0033 0.0016 'International Tables Vol C Tables 4.2.6.8 and 6.1.1.4'
H H 0.0000 0.0000 'International Tables Vol C Tables 4.2.6.8 and 6.1.1.4'
N N 0.0061 0.0033 'International Tables Vol C Tables 4.2.6.8 and 6.1.1.4'
O O 0.0106 0.0060 'International Tables Vol C Tables 4.2.6.8 and 6.1.1.4'
Fe Fe 0.3463 0.8444 'International Tables Vol C Tables 4.2.6.8 and 6.1.1.4'

loop_
_geom_angle_atom_site_label_1
_geom_angle_atom_site_label_2
_geom_angle_atom_site_label_3
_geom_angle_site_symmetry_1
_geom_angle_site_symmetry_3
_geom_angle
_geom_angle_publ_flag
N1 C1 C14 . . 112.06(14) ?
N1 C1 C2 . . 101.27(13) ?
C14 C1 C2 . . 118.01(13) ?
N1 C1 C5 . . 111.84(13) ?
C14 C1 C5 . . 102.05(13) ?
C2 C1 C5 . . 111.98(13) ?
C16 C2 C23 . . 102.89(13) ?
C16 C2 C1 . . 115.53(14) ?
C23 C2 C1 . . 113.69(13) ?
C16 C2 C3 . . 111.93(14) ?
C23 C2 C3 . . 111.99(13) ?
C1 C2 C3 . . 101.21(12) ?
C25 C3 C4 . . 116.36(15) ?
C25 C3 C2 . . 114.52(13) ?
C4 C3 C2 . . 103.20(14) ?
C25 C3 H3 . . 107.4 ?
C4 C3 H3 . . 107.4 ?
C2 C3 H3 . . 107.4 ?
N1 C4 C3 . . 106.59(14) ?
N1 C4 H4A . . 110.4 ?
C3 C4 H4A . . 110.4 ?
N1 C4 H4B . . 110.4 ?
C3 C4 H4B . . 110.4 ?
H4A C4 H4B . . 108.6 ?
O3 C5 C6 . . 126.83(17) ?
O3 C5 C1 . . 124.85(17) ?
C6 C5 C1 . . 107.81(14) ?
C7 C6 C15 . . 120.27(19) ?
C7 C6 C5 . . 131.96(19) ?
C15 C6 C5 . . 107.51(15) ?
C6 C7 C8 . . 117.8(2) ?
C6 C7 H7 . . 121.1 ?
C8 C7 H7 . . 121.1 ?
C9 C8 C7 . . 122.3(2) ?
C9 C8 H8 . . 118.9 ?
C7 C8 H8 . . 118.9 ?
C8 C9 C10 . . 121.4(2) ?
C8 C9 H9 . . 119.3 ?
C10 C9 H9 . . 119.3 ?
C15 C10 C9 . . 115.6(2) ?
C15 C10 C11 . . 116.59(18) ?
C9 C10 C11 . . 127.7(2) ?
C12 C11 C10 . . 119.84(19) ?
C12 C11 H11 . . 120.1 ?
C10 C11 H11 . . 120.1 ?
C11 C12 C13 . . 122.57(19) ?
C11 C12 H12 . . 118.7 ?
C13 C12 H12 . . 118.7 ?
C14 C13 C12 . . 119.02(18) ?
C14 C13 H13 . . 120.5 ?
C12 C13 H13 . . 120.5 ?
C13 C14 C15 . . 118.58(17) ?
C13 C14 C1 . . 132.28(16) ?
C15 C14 C1 . . 108.80(14) ?
C6 C15 C10 . . 122.69(17) ?
C6 C15 C14 . . 113.81(16) ?
C10 C15 C14 . . 123.34(18) ?
O1 C16 C17 . . 125.32(17) ?
O1 C16 C2 . . 125.89(17) ?
C17 C16 C2 . . 108.79(14) ?
C22 C17 C18 . . 121.22(17) ?
C22 C17 C16 . . 109.57(15) ?
C18 C17 C16 . . 129.18(17) ?
C19 C18 C17 . . 117.58(19) ?
C19 C18 H18 . . 121.2 ?
C17 C18 H18 . . 121.2 ?
C20 C19 C18 . . 121.23(19) ?
C20 C19 H19 . . 119.4 ?
C18 C19 H19 . . 119.4 ?
C19 C20 C21 . . 121.63(19) ?
C19 C20 H20 . . 119.2 ?
C21 C20 H20 . . 119.2 ?
C20 C21 C22 . . 117.52(19) ?
C20 C21 H21 . . 121.2 ?
C22 C21 H21 . . 121.2 ?
C17 C22 C21 . . 120.81(17) ?
C17 C22 C23 . . 110.57(14) ?
C21 C22 C23 . . 128.61(17) ?
O2 C23 C22 . . 125.46(15) ?
O2 C23 C2 . . 126.44(15) ?
C22 C23 C2 . . 108.08(13) ?
N1 C24 H24A . . 109.5 ?
N1 C24 H24B . . 109.5 ?
H24A C24 H24B . . 109.5 ?
N1 C24 H24C . . 109.5 ?
H24A C24 H24C . . 109.5 ?
H24B C24 H24C . . 109.5 ?
C29 C25 C26 . . 107.04(16) ?
C29 C25 C3 . . 124.67(17) ?
C26 C25 C3 . . 128.28(17) ?
C29 C25 Fe1 . . 69.46(11) ?
C26 C25 Fe1 . . 69.64(10) ?
C3 C25 Fe1 . . 126.71(12) ?
C27 C26 C25 . . 108.03(18) ?
C27 C26 Fe1 . . 69.64(12) ?
C25 C26 Fe1 . . 69.37(10) ?
C27 C26 H26 . . 126.0 ?
C25 C26 H26 . . 126.0 ?
Fe1 C26 H26 . . 126.6 ?
C28 C27 C26 . . 108.42(18) ?
C28 C27 Fe1 . . 69.89(13) ?
C26 C27 Fe1 . . 69.85(11) ?
C28 C27 H27 . . 125.8 ?
C26 C27 H27 . . 125.8 ?
Fe1 C27 H27 . . 126.1 ?
C27 C28 C29 . . 108.25(18) ?
C27 C28 Fe1 . . 69.95(12) ?
C29 C28 Fe1 . . 69.51(11) ?
C27 C28 H28 . . 125.9 ?
C29 C28 H28 . . 125.9 ?
Fe1 C28 H28 . . 126.2 ?
C28 C29 C25 . . 108.25(19) ?
C28 C29 Fe1 . . 69.80(11) ?
C25 C29 Fe1 . . 69.75(10) ?
C28 C29 H29 . . 125.9 ?
C25 C29 H29 . . 125.9 ?
Fe1 C29 H29 . . 126.2 ?
C34 C30 C31 . . 104.7(3) ?
C34 C30 Fe1 . . 69.89(16) ?
C31 C30 Fe1 . . 69.39(15) ?
C34 C30 H30 . . 127.6 ?
C31 C30 H30 . . 127.6 ?
Fe1 C30 H30 . . 124.7 ?
C32 C31 C30 . . 105.9(3) ?
C32 C31 Fe1 . . 70.46(16) ?
C30 C31 Fe1 . . 69.22(14) ?
C32 C31 H31 . . 127.1 ?
C30 C31 H31 . . 127.1 ?
Fe1 C31 H31 . . 124.9 ?
C33 C32 C31 . . 110.7(3) ?
C33 C32 Fe1 . . 71.53(18) ?
C31 C32 Fe1 . . 70.32(16) ?
C33 C32 H32 . . 124.6 ?
C31 C32 H32 . . 124.6 ?
Fe1 C32 H32 . . 125.1 ?
C32 C33 C34 . . 110.0(3) ?
C32 C33 Fe1 . . 71.11(17) ?
C34 C33 Fe1 . . 70.49(18) ?
C32 C33 H33 . . 125.0 ?
C34 C33 H33 . . 125.0 ?
Fe1 C33 H33 . . 125.0 ?
C33 C34 C30 . . 108.7(3) ?
C33 C34 Fe1 . . 71.12(17) ?
C30 C34 Fe1 . . 69.79(16) ?
C33 C34 H34 . . 125.7 ?
C30 C34 H34 . . 125.7 ?
Fe1 C34 H34 . . 125.0 ?
C24 N1 C4 . . 114.41(15) ?
C24 N1 C1 . . 115.95(15) ?
C4 N1 C1 . . 109.36(14) ?
C30 Fe1 C34 . . 40.32(15) ?
C30 Fe1 C31 . . 41.39(14) ?
C34 Fe1 C31 . . 67.09(12) ?
C30 Fe1 C32 . . 66.72(13) ?
C34 Fe1 C32 . . 64.36(14) ?
C31 Fe1 C32 . . 39.22(14) ?
C30 Fe1 C33 . . 66.29(14) ?
C34 Fe1 C33 . . 38.39(16) ?
C31 Fe1 C33 . . 65.30(14) ?
C32 Fe1 C33 . . 37.36(15) ?
C30 Fe1 C29 . . 123.12(12) ?
C34 Fe1 C29 . . 108.80(11) ?
C31 Fe1 C29 . . 160.75(14) ?
C32 Fe1 C29 . . 157.71(15) ?
C33 Fe1 C29 . . 124.05(14) ?
C30 Fe1 C25 . . 109.11(9) ?
C34 Fe1 C25 . . 125.66(14) ?
C31 Fe1 C25 . . 125.00(11) ?
C32 Fe1 C25 . . 160.66(14) ?
C33 Fe1 C25 . . 160.29(15) ?
C29 Fe1 C25 . . 40.79(7) ?
C30 Fe1 C28 . . 157.86(15) ?
C34 Fe1 C28 . . 121.85(13) ?
C31 Fe1 C28 . . 157.88(15) ?
C32 Fe1 C28 . . 122.70(13) ?
C33 Fe1 C28 . . 107.98(12) ?
C29 Fe1 C28 . . 40.70(9) ?
C25 Fe1 C28 . . 68.61(8) ?
C30 Fe1 C27 . . 161.32(14) ?
C34 Fe1 C27 . . 155.96(15) ?
C31 Fe1 C27 . . 123.59(12) ?
C32 Fe1 C27 . . 108.86(11) ?
C33 Fe1 C27 . . 122.10(14) ?
C29 Fe1 C27 . . 68.14(9) ?
C25 Fe1 C27 . . 68.65(7) ?
C28 Fe1 C27 . . 40.16(10) ?
C30 Fe1 C26 . . 125.69(12) ?
C34 Fe1 C26 . . 162.60(15) ?
C31 Fe1 C26 . . 109.55(9) ?
C32 Fe1 C26 . . 124.70(13) ?
C33 Fe1 C26 . . 157.45(16) ?
C29 Fe1 C26 . . 68.36(8) ?
C25 Fe1 C26 . . 40.99(7) ?
C28 Fe1 C26 . . 68.00(9) ?
C27 Fe1 C26 . . 40.51(8) ?

loop_
_geom_bond_atom_site_label_1
_geom_bond_atom_site_label_2
_geom_bond_site_symmetry_2
_geom_bond_distance
_geom_bond_publ_flag
C1 N1 . 1.462(2) ?
C1 C14 . 1.524(2) ?
C1 C2 . 1.549(2) ?
C1 C5 . 1.582(2) ?
C2 C16 . 1.530(2) ?
C2 C23 . 1.537(2) ?
C2 C3 . 1.569(2) ?
C3 C25 . 1.499(2) ?
C3 C4 . 1.530(2) ?
C3 H3 . 0.9800 ?
C4 N1 . 1.456(2) ?
C4 H4A . 0.9700 ?
C4 H4B . 0.9700 ?
C5 O3 . 1.204(2) ?
C5 C6 . 1.476(3) ?
C6 C7 . 1.377(3) ?
C6 C15 . 1.398(3) ?
C7 C8 . 1.401(3) ?
C7 H7 . 0.9300 ?
C8 C9 . 1.368(3) ?
C8 H8 . 0.9300 ?
C9 C10 . 1.412(3) ?
C9 H9 . 0.9300 ?
C10 C15 . 1.405(3) ?
C10 C11 . 1.412(3) ?
C11 C12 . 1.368(3) ?
C11 H11 . 0.9300 ?
C12 C13 . 1.417(3) ?
C12 H12 . 0.9300 ?
C13 C14 . 1.361(2) ?
C13 H13 . 0.9300 ?
C14 C15 . 1.411(2) ?
C16 O1 . 1.198(2) ?
C16 C17 . 1.478(2) ?
C17 C22 . 1.385(2) ?
C17 C18 . 1.388(2) ?
C18 C19 . 1.381(3) ?
C18 H18 . 0.9300 ?
C19 C20 . 1.377(3) ?
C19 H19 . 0.9300 ?
C20 C21 . 1.380(3) ?
C20 H20 . 0.9300 ?
C21 C22 . 1.391(2) ?
C21 H21 . 0.9300 ?
C22 C23 . 1.476(2) ?
C23 O2 . 1.209(2) ?
C24 N1 . 1.453(2) ?
C24 H24A . 0.9600 ?
C24 H24B . 0.9600 ?
C24 H24C . 0.9600 ?
C25 C29 . 1.422(3) ?
C25 C26 . 1.432(3) ?
C25 Fe1 . 2.0424(17) ?
C26 C27 . 1.416(3) ?
C26 Fe1 . 2.0459(19) ?
C26 H26 . 0.9300 ?
C27 C28 . 1.403(3) ?
C27 Fe1 . 2.043(2) ?
C27 H27 . 0.9300 ?
C28 C29 . 1.419(3) ?
C28 Fe1 . 2.042(2) ?
C28 H28 . 0.9300 ?
C29 Fe1 . 2.0386(19) ?
C29 H29 . 0.9300 ?
C30 C34 . 1.391(5) ?
C30 C31 . 1.426(5) ?
C30 Fe1 . 2.017(2) ?
C30 H30 . 0.9300 ?
C31 C32 . 1.356(5) ?
C31 Fe1 . 2.019(2) ?
C31 H31 . 0.9300 ?
C32 C33 . 1.296(5) ?
C32 Fe1 . 2.021(2) ?
C32 H32 . 0.9300 ?
C33 C34 . 1.330(5) ?
C33 Fe1 . 2.026(3) ?
C33 H33 . 0.9300 ?
C34 Fe1 . 2.018(3) ?
C34 H34 . 0.9300 ?

loop_
_geom_hbond_atom_site_label_D
_geom_hbond_atom_site_label_H
_geom_hbond_atom_site_label_A
_geom_hbond_site_symmetry_A
_geom_hbond_distance_DH
_geom_hbond_distance_HA
_geom_hbond_distance_DA
_geom_hbond_angle_DHA
_geom_hbond_publ_flag
C3 H3 O3 . 0.98 2.48 3.045(2) 116.4 y
C13 H13 O2 . 0.93 2.53 3.226(2) 131.9 y
C8 H8 O2 1_565 0.93 2.56 3.465(6) 164.0 y

loop_
_geom_torsion_atom_site_label_1
_geom_torsion_atom_site_label_2
_geom_torsion_atom_site_label_3
_geom_torsion_atom_site_label_4
_geom_torsion_site_symmetry_1
_geom_torsion_site_symmetry_2
_geom_torsion_site_symmetry_3
_geom_torsion_site_symmetry_4
_geom_torsion
_geom_torsion_publ_flag
N1 C1 C2 C16 . . . . -163.27(14) ?
C14 C1 C2 C16 . . . . 74.06(19) ?
C5 C1 C2 C16 . . . . -43.96(19) ?
N1 C1 C2 C23 . . . . 78.07(15) ?
C14 C1 C2 C23 . . . . -44.6(2) ?
C5 C1 C2 C23 . . . . -162.62(13) ?
N1 C1 C2 C3 . . . . -42.18(15) ?
C14 C1 C2 C3 . . . . -164.85(14) ?
C5 C1 C2 C3 . . . . 77.13(16) ?
C16 C2 C3 C25 . . . . -75.73(18) ?
C23 C2 C3 C25 . . . . 39.2(2) ?
C1 C2 C3 C25 . . . . 160.67(14) ?
C16 C2 C3 C4 . . . . 156.81(15) ?
C23 C2 C3 C4 . . . . -88.24(16) ?
C1 C2 C3 C4 . . . . 33.21(16) ?
C25 C3 C4 N1 . . . . -138.43(16) ?
C2 C3 C4 N1 . . . . -12.14(19) ?
N1 C1 C5 O3 . . . . 52.2(2) ?
C14 C1 C5 O3 . . . . 172.19(18) ?
C2 C1 C5 O3 . . . . -60.7(2) ?
N1 C1 C5 C6 . . . . -120.07(16) ?
C14 C1 C5 C6 . . . . -0.12(18) ?
C2 C1 C5 C6 . . . . 127.04(15) ?
O3 C5 C6 C7 . . . . 2.6(4) ?
C1 C5 C6 C7 . . . . 174.7(2) ?
O3 C5 C6 C15 . . . . -171.30(19) ?
C1 C5 C6 C15 . . . . 0.8(2) ?
C15 C6 C7 C8 . . . . 0.3(3) ?
C5 C6 C7 C8 . . . . -173.0(2) ?
C6 C7 C8 C9 . . . . 0.1(4) ?
C7 C8 C9 C10 . . . . -0.1(4) ?
C8 C9 C10 C15 . . . . -0.1(3) ?
C8 C9 C10 C11 . . . . 177.0(2) ?
C15 C10 C11 C12 . . . . 2.1(3) ?
C9 C10 C11 C12 . . . . -175.0(2) ?
C10 C11 C12 C13 . . . . -0.3(3) ?
C11 C12 C13 C14 . . . . -1.9(3) ?
C12 C13 C14 C15 . . . . 2.1(3) ?
C12 C13 C14 C1 . . . . 174.51(17) ?
N1 C1 C14 C13 . . . . -53.8(2) ?
C2 C1 C14 C13 . . . . 63.2(3) ?
C5 C1 C14 C13 . . . . -173.61(18) ?
N1 C1 C14 C15 . . . . 119.20(15) ?
C2 C1 C14 C15 . . . . -123.78(16) ?
C5 C1 C14 C15 . . . . -0.61(17) ?
C7 C6 C15 C10 . . . . -0.5(3) ?
C5 C6 C15 C10 . . . . 174.26(17) ?
C7 C6 C15 C14 . . . . -176.06(18) ?
C5 C6 C15 C14 . . . . -1.3(2) ?
C9 C10 C15 C6 . . . . 0.4(3) ?
C11 C10 C15 C6 . . . . -177.01(18) ?
C9 C10 C15 C14 . . . . 175.54(18) ?
C11 C10 C15 C14 . . . . -1.9(3) ?
C13 C14 C15 C6 . . . . 175.32(17) ?
C1 C14 C15 C6 . . . . 1.2(2) ?
C13 C14 C15 C10 . . . . -0.2(3) ?
C1 C14 C15 C10 . . . . -174.29(16) ?
C23 C2 C16 O1 . . . . 175.8(2) ?
C1 C2 C16 O1 . . . . 51.3(3) ?
C3 C2 C16 O1 . . . . -63.8(3) ?
C23 C2 C16 C17 . . . . -3.16(18) ?
C1 C2 C16 C17 . . . . -127.64(15) ?
C3 C2 C16 C17 . . . . 117.25(15) ?
O1 C16 C17 C22 . . . . -175.7(2) ?
C2 C16 C17 C22 . . . . 3.26(19) ?
O1 C16 C17 C18 . . . . 2.4(3) ?
C2 C16 C17 C18 . . . . -178.70(17) ?
C22 C17 C18 C19 . . . . -0.1(3) ?
C16 C17 C18 C19 . . . . -177.94(19) ?
C17 C18 C19 C20 . . . . 1.1(3) ?
C18 C19 C20 C21 . . . . -1.1(4) ?
C19 C20 C21 C22 . . . . 0.1(3) ?
C18 C17 C22 C21 . . . . -0.9(3) ?
C16 C17 C22 C21 . . . . 177.32(17) ?
C18 C17 C22 C23 . . . . 179.88(16) ?
C16 C17 C22 C23 . . . . -1.90(19) ?
C20 C21 C22 C17 . . . . 0.9(3) ?
C20 C21 C22 C23 . . . . 179.97(19) ?
C17 C22 C23 O2 . . . . -178.74(17) ?
C21 C22 C23 O2 . . . . 2.1(3) ?
C17 C22 C23 C2 . . . . -0.19(18) ?
C21 C22 C23 C2 . . . . -179.33(18) ?
C16 C2 C23 O2 . . . . -179.41(17) ?
C1 C2 C23 O2 . . . . -53.7(2) ?
C3 C2 C23 O2 . . . . 60.2(2) ?
C16 C2 C23 C22 . . . . 2.06(17) ?
C1 C2 C23 C22 . . . . 127.74(14) ?
C3 C2 C23 C22 . . . . -118.31(15) ?
C4 C3 C25 C29 . . . . -147.00(18) ?
C2 C3 C25 C29 . . . . 92.6(2) ?
C4 C3 C25 C26 . . . . 34.1(3) ?
C2 C3 C25 C26 . . . . -86.3(2) ?
C4 C3 C25 Fe1 . . . . -57.9(2) ?
C2 C3 C25 Fe1 . . . . -178.34(12) ?
C29 C25 C26 C27 . . . . 0.6(2) ?
C3 C25 C26 C27 . . . . 179.61(17) ?
Fe1 C25 C26 C27 . . . . -59.11(13) ?
C29 C25 C26 Fe1 . . . . 59.66(13) ?
C3 C25 C26 Fe1 . . . . -121.29(17) ?
C25 C26 C27 C28 . . . . -0.5(2) ?
Fe1 C26 C27 C28 . . . . -59.45(15) ?
C25 C26 C27 Fe1 . . . . 58.94(12) ?
C26 C27 C28 C29 . . . . 0.3(2) ?
Fe1 C27 C28 C29 . . . . -59.15(15) ?
C26 C27 C28 Fe1 . . . . 59.43(14) ?
C27 C28 C29 C25 . . . . 0.1(2) ?
Fe1 C28 C29 C25 . . . . -59.35(13) ?
C27 C28 C29 Fe1 . . . . 59.42(15) ?
C26 C25 C29 C28 . . . . -0.4(2) ?
C3 C25 C29 C28 . . . . -179.48(17) ?
Fe1 C25 C29 C28 . . . . 59.38(14) ?
C26 C25 C29 Fe1 . . . . -59.77(12) ?
C3 C25 C29 Fe1 . . . . 121.14(17) ?
C34 C30 C31 C32 . . . . -0.1(3) ?
Fe1 C30 C31 C32 . . . . 61.34(18) ?
C34 C30 C31 Fe1 . . . . -61.40(18) ?
C30 C31 C32 C33 . . . . -0.2(3) ?
Fe1 C31 C32 C33 . . . . 60.3(2) ?
C30 C31 C32 Fe1 . . . . -60.51(17) ?
C31 C32 C33 C34 . . . . 0.4(4) ?
Fe1 C32 C33 C34 . . . . 60.0(2) ?
C31 C32 C33 Fe1 . . . . -59.6(2) ?
C32 C33 C34 C30 . . . . -0.4(4) ?
Fe1 C33 C34 C30 . . . . 59.9(2) ?
C32 C33 C34 Fe1 . . . . -60.4(2) ?
C31 C30 C34 C33 . . . . 0.3(3) ?
Fe1 C30 C34 C33 . . . . -60.8(2) ?
C31 C30 C34 Fe1 . . . . 61.06(17) ?
C3 C4 N1 C24 . . . . -147.53(17) ?
C3 C4 N1 C1 . . . . -15.5(2) ?
C14 C1 N1 C24 . . . . -65.40(19) ?
C2 C1 N1 C24 . . . . 167.91(15) ?
C5 C1 N1 C24 . . . . 48.5(2) ?
C14 C1 N1 C4 . . . . 163.43(14) ?
C2 C1 N1 C4 . . . . 36.75(17) ?
C5 C1 N1 C4 . . . . -82.66(17) ?
C31 C30 Fe1 C34 . . . . -115.3(3) ?
C34 C30 Fe1 C31 . . . . 115.3(3) ?
C34 C30 Fe1 C32 . . . . 77.2(2) ?
C31 C30 Fe1 C32 . . . . -38.06(19) ?
C34 C30 Fe1 C33 . . . . 36.4(2) ?
C31 C30 Fe1 C33 . . . . -78.9(2) ?
C34 C30 Fe1 C29 . . . . -80.0(2) ?
C31 C30 Fe1 C29 . . . . 164.72(16) ?
C34 C30 Fe1 C25 . . . . -123.0(2) ?
C31 C30 Fe1 C25 . . . . 121.67(17) ?
C34 C30 Fe1 C28 . . . . -43.0(3) ?
C31 C30 Fe1 C28 . . . . -158.3(2) ?
C34 C30 Fe1 C27 . . . . 157.2(3) ?
C31 C30 Fe1 C27 . . . . 41.9(4) ?
C34 C30 Fe1 C26 . . . . -165.77(18) ?
C31 C30 Fe1 C26 . . . . 78.94(19) ?
C33 C34 Fe1 C30 . . . . 119.1(3) ?
C33 C34 Fe1 C31 . . . . 78.6(2) ?
C30 C34 Fe1 C31 . . . . -40.5(2) ?
C33 C34 Fe1 C32 . . . . 35.5(2) ?
C30 C34 Fe1 C32 . . . . -83.6(2) ?
C30 C34 Fe1 C33 . . . . -119.1(3) ?
C33 C34 Fe1 C29 . . . . -121.5(2) ?
C30 C34 Fe1 C29 . . . . 119.39(19) ?
C33 C34 Fe1 C25 . . . . -163.8(2) ?
C30 C34 Fe1 C25 . . . . 77.1(2) ?
C33 C34 Fe1 C28 . . . . -78.5(2) ?
C30 C34 Fe1 C28 . . . . 162.39(18) ?
C33 C34 Fe1 C27 . . . . -43.2(4) ?
C30 C34 Fe1 C27 . . . . -162.3(2) ?
C33 C34 Fe1 C26 . . . . 161.0(3) ?
C30 C34 Fe1 C26 . . . . 41.9(4) ?
C32 C31 Fe1 C30 . . . . -116.4(3) ?
C32 C31 Fe1 C34 . . . . -77.0(2) ?
C30 C31 Fe1 C34 . . . . 39.4(2) ?
C30 C31 Fe1 C32 . . . . 116.4(3) ?
C32 C31 Fe1 C33 . . . . -34.9(2) ?
C30 C31 Fe1 C33 . . . . 81.5(2) ?
C32 C31 Fe1 C29 . . . . -158.4(3) ?
C30 C31 Fe1 C29 . . . . -42.0(4) ?
C32 C31 Fe1 C25 . . . . 164.54(18) ?
C30 C31 Fe1 C25 . . . . -79.04(19) ?
C32 C31 Fe1 C28 . . . . 41.8(3) ?
C30 C31 Fe1 C28 . . . . 158.2(3) ?
C32 C31 Fe1 C27 . . . . 78.5(2) ?
C30 C31 Fe1 C27 . . . . -165.12(16) ?
C32 C31 Fe1 C26 . . . . 121.36(19) ?
C30 C31 Fe1 C26 . . . . -122.23(17) ?
C33 C32 Fe1 C30 . . . . -80.9(3) ?
C31 C32 Fe1 C30 . . . . 40.14(19) ?
C33 C32 Fe1 C34 . . . . -36.5(2) ?
C31 C32 Fe1 C34 . . . . 84.6(2) ?
C33 C32 Fe1 C31 . . . . -121.1(3) ?
C31 C32 Fe1 C33 . . . . 121.1(3) ?
C33 C32 Fe1 C29 . . . . 40.3(4) ?
C31 C32 Fe1 C29 . . . . 161.4(2) ?
C33 C32 Fe1 C25 . . . . -162.3(3) ?
C31 C32 Fe1 C25 . . . . -41.2(4) ?
C33 C32 Fe1 C28 . . . . 76.3(3) ?
C31 C32 Fe1 C28 . . . . -162.64(18) ?
C33 C32 Fe1 C27 . . . . 118.5(2) ?
C31 C32 Fe1 C27 . . . . -120.40(19) ?
C33 C32 Fe1 C26 . . . . 160.8(2) ?
C31 C32 Fe1 C26 . . . . -78.2(2) ?
C32 C33 Fe1 C30 . . . . 82.2(3) ?
C34 C33 Fe1 C30 . . . . -38.1(2) ?
C32 C33 Fe1 C34 . . . . 120.3(3) ?
C32 C33 Fe1 C31 . . . . 36.6(2) ?
C34 C33 Fe1 C31 . . . . -83.7(2) ?
C34 C33 Fe1 C32 . . . . -120.3(3) ?
C32 C33 Fe1 C29 . . . . -162.8(2) ?
C34 C33 Fe1 C29 . . . . 76.9(2) ?
C32 C33 Fe1 C25 . . . . 162.6(3) ?
C34 C33 Fe1 C25 . . . . 42.3(4) ?
C32 C33 Fe1 C28 . . . . -120.7(2) ?
C34 C33 Fe1 C28 . . . . 118.9(2) ?
C32 C33 Fe1 C27 . . . . -78.9(3) ?
C34 C33 Fe1 C27 . . . . 160.79(19) ?
C32 C33 Fe1 C26 . . . . -44.9(4) ?
C34 C33 Fe1 C26 . . . . -165.3(2) ?
C28 C29 Fe1 C30 . . . . 159.64(17) ?
C25 C29 Fe1 C30 . . . . -80.92(17) ?
C28 C29 Fe1 C34 . . . . 117.3(2) ?
C25 C29 Fe1 C34 . . . . -123.24(18) ?
C28 C29 Fe1 C31 . . . . -168.5(3) ?
C25 C29 Fe1 C31 . . . . -49.0(3) ?
C28 C29 Fe1 C32 . . . . 49.3(3) ?
C25 C29 Fe1 C32 . . . . 168.8(3) ?
C28 C29 Fe1 C33 . . . . 77.6(2) ?
C25 C29 Fe1 C33 . . . . -162.95(17) ?
C28 C29 Fe1 C25 . . . . -119.44(19) ?
C25 C29 Fe1 C28 . . . . 119.44(19) ?
C28 C29 Fe1 C27 . . . . -37.22(14) ?
C25 C29 Fe1 C27 . . . . 82.22(12) ?
C28 C29 Fe1 C26 . . . . -80.99(14) ?
C25 C29 Fe1 C26 . . . . 38.45(11) ?
C29 C25 Fe1 C30 . . . . 118.92(17) ?
C26 C25 Fe1 C30 . . . . -122.85(17) ?
C3 C25 Fe1 C30 . . . . 0.3(2) ?
C29 C25 Fe1 C34 . . . . 77.04(18) ?
C26 C25 Fe1 C34 . . . . -164.74(16) ?
C3 C25 Fe1 C34 . . . . -41.5(2) ?
C29 C25 Fe1 C31 . . . . 162.31(16) ?
C26 C25 Fe1 C31 . . . . -79.46(17) ?
C3 C25 Fe1 C31 . . . . 43.7(2) ?
C29 C25 Fe1 C32 . . . . -167.1(3) ?
C26 C25 Fe1 C32 . . . . -48.9(3) ?
C3 C25 Fe1 C32 . . . . 74.3(4) ?
C29 C25 Fe1 C33 . . . . 46.1(4) ?
C26 C25 Fe1 C33 . . . . 164.3(3) ?
C3 C25 Fe1 C33 . . . . -72.5(4) ?
C26 C25 Fe1 C29 . . . . 118.22(16) ?
C3 C25 Fe1 C29 . . . . -118.6(2) ?
C29 C25 Fe1 C28 . . . . -37.58(13) ?
C26 C25 Fe1 C28 . . . . 80.64(13) ?
C3 C25 Fe1 C28 . . . . -156.16(19) ?
C29 C25 Fe1 C27 . . . . -80.85(13) ?
C26 C25 Fe1 C27 . . . . 37.37(12) ?
C3 C25 Fe1 C27 . . . . 160.57(18) ?
C29 C25 Fe1 C26 . . . . -118.22(16) ?
C3 C25 Fe1 C26 . . . . 123.2(2) ?
C27 C28 Fe1 C30 . . . . -170.1(2) ?
C29 C28 Fe1 C30 . . . . -50.6(3) ?
C27 C28 Fe1 C34 . . . . 158.58(18) ?
C29 C28 Fe1 C34 . . . . -81.9(2) ?
C27 C28 Fe1 C31 . . . . 50.4(3) ?
C29 C28 Fe1 C31 . . . . 169.9(2) ?
C27 C28 Fe1 C32 . . . . 80.5(2) ?
C29 C28 Fe1 C32 . . . . -160.01(17) ?
C27 C28 Fe1 C33 . . . . 118.80(19) ?
C29 C28 Fe1 C33 . . . . -121.71(19) ?
C27 C28 Fe1 C29 . . . . -119.49(18) ?
C27 C28 Fe1 C25 . . . . -81.83(12) ?
C29 C28 Fe1 C25 . . . . 37.66(12) ?
C29 C28 Fe1 C27 . . . . 119.49(18) ?
C27 C28 Fe1 C26 . . . . -37.56(12) ?
C29 C28 Fe1 C26 . . . . 81.93(13) ?
C28 C27 Fe1 C30 . . . . 168.4(3) ?
C26 C27 Fe1 C30 . . . . 48.8(3) ?
C28 C27 Fe1 C34 . . . . -49.6(3) ?
C26 C27 Fe1 C34 . . . . -169.1(2) ?
C28 C27 Fe1 C31 . . . . -159.61(16) ?
C26 C27 Fe1 C31 . . . . 80.86(18) ?
C28 C27 Fe1 C32 . . . . -118.71(18) ?
C26 C27 Fe1 C32 . . . . 121.76(18) ?
C28 C27 Fe1 C33 . . . . -79.7(2) ?
C26 C27 Fe1 C33 . . . . 160.75(18) ?
C28 C27 Fe1 C29 . . . . 37.70(12) ?
C26 C27 Fe1 C29 . . . . -81.83(13) ?
C28 C27 Fe1 C25 . . . . 81.72(13) ?
C26 C27 Fe1 C25 . . . . -37.81(11) ?
C26 C27 Fe1 C28 . . . . -119.53(17) ?
C28 C27 Fe1 C26 . . . . 119.53(17) ?
C27 C26 Fe1 C30 . . . . -162.73(17) ?
C25 C26 Fe1 C30 . . . . 77.76(17) ?
C27 C26 Fe1 C34 . . . . 165.1(3) ?
C25 C26 Fe1 C34 . . . . 45.6(4) ?
C27 C26 Fe1 C31 . . . . -119.22(18) ?
C25 C26 Fe1 C31 . . . . 121.28(16) ?
C27 C26 Fe1 C32 . . . . -78.16(19) ?
C25 C26 Fe1 C32 . . . . 162.34(16) ?
C27 C26 Fe1 C33 . . . . -46.7(3) ?
C25 C26 Fe1 C33 . . . . -166.2(3) ?
C27 C26 Fe1 C29 . . . . 81.24(13) ?
C25 C26 Fe1 C29 . . . . -38.26(11) ?
C27 C26 Fe1 C25 . . . . 119.50(16) ?
C27 C26 Fe1 C28 . . . . 37.25(13) ?
C25 C26 Fe1 C28 . . . . -82.26(12) ?
C25 C26 Fe1 C27 . . . . -119.50(16) ?
